data_7156554
loop_
_publ_author_name
'Zheng, Bu-Quan'
'Chen, Ling-Yan'
'Zhao, Jian-Bo'
'Ji, Jian'
'Qiu, Zi-Bin'
'Ren, Xinfeng'
'Li, Ya'

_publ_section_title
;
 Organocatalytic asymmetric syntheses of 3-fluorooxindoles containing
 vicinal fluoroamine motifs.
;
_journal_issue 46
_journal_name_full 'Organic &amp; biomolecular chemistry'
_journal_page_first 8989
_journal_page_last 8993
_journal_paper_doi 10.1039/c8ob01786g
_journal_volume 16
_journal_year 2018
_chemical_absolute_configuration ad
_chemical_formula_sum 'C23 H20 Cl F N2 O3 S'
_chemical_formula_weight 458.92
_space_group_crystal_system orthorhombic
_space_group_IT_number 19
_space_group_name_Hall 'P 2ac 2ab'
_space_group_name_H-M_alt 'P 21 21 21'
_symmetry_space_group_name_Hall 'P 2ac 2ab'
_symmetry_space_group_name_H-M 'P 21 21 21'
_atom_sites_solution_hydrogens mixed
_audit_creation_method SHELXL-2013
_audit_update_record
;
2018-07-16 deposited with the CCDC.
2018-11-06 downloaded from the CCDC.
;
_cell_angle_alpha 90
_cell_angle_beta 90
_cell_angle_gamma 90
_cell_formula_units_Z 4
_cell_length_a 9.5099(3)
_cell_length_b 9.7883(3)
_cell_length_c 23.6429(7)
_cell_measurement_reflns_used 5307
_cell_measurement_temperature 296(2)
_cell_measurement_theta_max 54.182
_cell_measurement_theta_min 4.504
_cell_volume 2200.82(12)
_computing_cell_refinement 'Bruker SAINT'
_computing_data_collection 'Bruker APEX2'
_computing_data_reduction 'Bruker SAINT'
_computing_molecular_graphics 'Bruker SHELXTL'
_computing_publication_material 'Bruker SHELXTL'
_computing_structure_refinement 'SHELXL-2013 (Sheldrick, 2013)'
_computing_structure_solution 'SHELXS-97 (Sheldrick 2008)'
_diffrn_ambient_temperature 296(2)
_diffrn_measured_fraction_theta_full 0.994
_diffrn_measured_fraction_theta_max 0.992
_diffrn_measurement_device_type 'Bruker APEX-II CCD'
_diffrn_measurement_method '\f and \w scans'
_diffrn_radiation_type MoK\a
_diffrn_radiation_wavelength 0.71073
_diffrn_reflns_av_R_equivalents 0.0333
_diffrn_reflns_av_unetI/netI 0.0390
_diffrn_reflns_Laue_measured_fraction_full 0.994
_diffrn_reflns_Laue_measured_fraction_max 0.992
_diffrn_reflns_limit_h_max 11
_diffrn_reflns_limit_h_min -10
_diffrn_reflns_limit_k_max 12
_diffrn_reflns_limit_k_min -8
_diffrn_reflns_limit_l_max 26
_diffrn_reflns_limit_l_min -29
_diffrn_reflns_number 12346
_diffrn_reflns_point_group_measured_fraction_full 0.993
_diffrn_reflns_point_group_measured_fraction_max 0.991
_diffrn_reflns_theta_full 25.242
_diffrn_reflns_theta_max 25.999
_diffrn_reflns_theta_min 2.702
_exptl_absorpt_coefficient_mu 0.304
_exptl_absorpt_correction_T_max 0.7456
_exptl_absorpt_correction_T_min 0.6458
_exptl_absorpt_correction_type multi-scan
_exptl_absorpt_process_details sadabs
_exptl_crystal_colour colorless
_exptl_crystal_density_diffrn 1.385
_exptl_crystal_description prismatic
_exptl_crystal_F_000 952
_exptl_crystal_size_max 0.180
_exptl_crystal_size_mid 0.150
_exptl_crystal_size_min 0.100
_refine_diff_density_max 0.265
_refine_diff_density_min -0.283
_refine_diff_density_rms 0.040
_refine_ls_abs_structure_details
; 
 Flack x determined using 1453 quotients [(I+)-(I-)]/[(I+)+(I-)] 
 (Parsons and Flack (2004), Acta Cryst. A60, s61). 
;
_refine_ls_abs_structure_Flack 0.03(3)
_refine_ls_extinction_expression Fc^*^=kFc[1+0.001xFc^2^\l^3^/sin(2\q)]^-1/4^
_refine_ls_extinction_method SHELXL
_refine_ls_goodness_of_fit_ref 1.064
_refine_ls_hydrogen_treatment mixed
_refine_ls_matrix_type full
_refine_ls_number_parameters 287
_refine_ls_number_reflns 4289
_refine_ls_number_restraints 0
_refine_ls_restrained_S_all 1.064
_refine_ls_R_factor_all 0.0482
_refine_ls_R_factor_gt 0.0387
_refine_ls_shift/su_max 0.014
_refine_ls_shift/su_mean 0.000
_refine_ls_structure_factor_coef Fsqd
_refine_ls_weighting_details 'w=1/[\s^2^(Fo^2^)+(0.0360P)^2^+0.5746P] where P=(Fo^2^+2Fc^2^)/3'
_refine_ls_weighting_scheme calc
_refine_ls_wR_factor_gt 0.0834
_refine_ls_wR_factor_ref 0.0903
_reflns_Friedel_coverage 0.744
_reflns_Friedel_fraction_full 0.993
_reflns_Friedel_fraction_max 0.990
_reflns_number_gt 3756
_reflns_number_total 4289
_reflns_threshold_expression 'I > 2\s(I)'
_cod_data_source_file c8ob01786g2.cif
_cod_data_source_block mo_dd18153_0m
_cod_depositor_comments 'Adding full bibliography for 7156554.cif.'
_cod_database_code 7156554
_shelx_space_group_comment
; 
The symmetry employed for this shelxl refinement is uniquely defined 
by the following loop, which should always be used as a source of 
symmetry information in preference to the above space-group names. 
They are only intended as comments. 
;
_shelx_estimated_absorpt_t_min 0.947
_shelx_estimated_absorpt_t_max 0.970
_shelxl_version_number 2013-4

loop_
_space_group_symop_operation_xyz
'x, y, z'
'-x+1/2, -y, z+1/2'
'-x, y+1/2, -z+1/2'
'x+1/2, -y+1/2, -z'

loop_
_atom_site_label
_atom_site_type_symbol
_atom_site_fract_x
_atom_site_fract_y
_atom_site_fract_z
_atom_site_U_iso_or_equiv
_atom_site_adp_type
_atom_site_occupancy
_atom_site_site_symmetry_order
_atom_site_calc_flag
_atom_site_refinement_flags_posn
_atom_site_refinement_flags_adp
Cl1 Cl 0.95673(14) 0.83675(18) 0.69031(6) 0.0946(5) Uani 1 1 d . .
S1 S 0.66474(7) 0.75292(8) 0.48390(3) 0.0289(2) Uani 1 1 d . .
F1 F 0.6469(3) 0.9397(2) 0.64112(9) 0.0579(6) Uani 1 1 d . .
O1 O 0.3731(3) 0.8121(3) 0.62936(11) 0.0627(8) Uani 1 1 d . .
O2 O 0.8060(2) 0.8029(2) 0.48649(10) 0.0373(5) Uani 1 1 d . .
O3 O 0.5648(2) 0.8162(2) 0.44717(9) 0.0387(6) Uani 1 1 d . .
N1 N 0.4560(3) 0.6941(3) 0.70626(12) 0.0482(8) Uani 1 1 d . .
N2 N 0.6009(3) 0.7692(3) 0.54740(11) 0.0316(6) Uani 1 1 d . .
C1 C 0.5859(4) 0.6812(4) 0.73401(15) 0.0449(9) Uani 1 1 d . .
C2 C 0.6130(5) 0.6110(5) 0.78358(16) 0.0602(12) Uani 1 1 d . .
H2A H 0.5427 0.5632 0.8025 0.072 Uiso 1 1 calc R U
C3 C 0.7486(6) 0.6149(6) 0.80365(17) 0.0715(14) Uani 1 1 d . .
H3 H 0.7697 0.5694 0.8371 0.086 Uiso 1 1 calc R U
C4 C 0.8536(5) 0.6834(5) 0.77608(18) 0.0713(13) Uani 1 1 d . .
H4 H 0.9443 0.6840 0.7908 0.086 Uiso 1 1 calc R U
C5 C 0.8240(4) 0.7522(5) 0.72588(15) 0.0544(9) Uani 1 1 d . .
C6 C 0.6896(3) 0.7502(4) 0.70414(13) 0.0401(8) Uani 1 1 d . .
C7 C 0.6259(4) 0.8005(3) 0.64974(14) 0.0382(8) Uani 1 1 d . .
C8 C 0.4680(4) 0.7729(4) 0.65943(14) 0.0443(9) Uani 1 1 d . .
C9 C 0.3248(5) 0.6331(7) 0.7239(2) 0.0884(17) Uani 1 1 d . .
H9A H 0.3389 0.5376 0.7313 0.133 Uiso 1 1 calc R U
H9B H 0.2560 0.6439 0.6946 0.133 Uiso 1 1 calc R U
H9C H 0.2922 0.6773 0.7577 0.133 Uiso 1 1 calc R U
C10 C 0.6802(3) 0.7230(3) 0.59704(12) 0.0323(7) Uani 1 1 d . .
H10 H 0.7784 0.7500 0.5913 0.039 Uiso 1 1 calc R U
C11 C 0.6788(4) 0.5698(3) 0.60752(12) 0.0341(7) Uani 1 1 d . .
C12 C 0.5575(4) 0.4925(4) 0.60105(14) 0.0453(9) Uani 1 1 d . .
H12 H 0.4745 0.5338 0.5892 0.054 Uiso 1 1 calc R U
C13 C 0.5604(6) 0.3545(4) 0.61226(18) 0.0663(12) Uani 1 1 d . .
H13 H 0.4791 0.3030 0.6075 0.080 Uiso 1 1 calc R U
C14 C 0.6804(7) 0.2924(4) 0.63014(19) 0.0756(15) Uani 1 1 d . .
H14 H 0.6809 0.1992 0.6377 0.091 Uiso 1 1 calc R U
C15 C 0.8008(6) 0.3681(5) 0.63696(18) 0.0673(13) Uani 1 1 d . .
H15 H 0.8829 0.3256 0.6490 0.081 Uiso 1 1 calc R U
C16 C 0.8009(4) 0.5060(4) 0.62610(14) 0.0456(9) Uani 1 1 d . .
H16 H 0.8827 0.5566 0.6312 0.055 Uiso 1 1 calc R U
C17 C 0.6706(3) 0.5765(3) 0.46866(11) 0.0295(7) Uani 1 1 d . .
C18 C 0.5486(4) 0.5123(4) 0.45013(14) 0.0372(8) Uani 1 1 d . .
H18 H 0.4680 0.5628 0.4425 0.045 Uiso 1 1 calc R U
C19 C 0.5490(4) 0.3726(4) 0.44332(15) 0.0455(9) Uani 1 1 d . .
H19 H 0.4678 0.3293 0.4307 0.055 Uiso 1 1 calc R U
C20 C 0.6674(4) 0.2947(3) 0.45471(16) 0.0459(9) Uani 1 1 d . .
C21 C 0.7869(4) 0.3626(4) 0.47239(15) 0.0454(9) Uani 1 1 d . .
H21 H 0.8679 0.3122 0.4796 0.054 Uiso 1 1 calc R U
C22 C 0.7905(3) 0.5018(3) 0.47977(14) 0.0360(7) Uani 1 1 d . .
H22 H 0.8722 0.5449 0.4920 0.043 Uiso 1 1 calc R U
C23 C 0.6654(6) 0.1413(4) 0.4485(3) 0.0842(15) Uani 1 1 d . .
H23A H 0.6188 0.1015 0.4805 0.126 Uiso 1 1 calc R U
H23B H 0.7602 0.1078 0.4466 0.126 Uiso 1 1 calc R U
H23C H 0.6161 0.1170 0.4145 0.126 Uiso 1 1 calc R U
H2 H 0.517(4) 0.764(4) 0.5478(15) 0.049(11) Uiso 1 1 d . .

loop_
_atom_site_aniso_label
_atom_site_aniso_U_11
_atom_site_aniso_U_22
_atom_site_aniso_U_33
_atom_site_aniso_U_23
_atom_site_aniso_U_13
_atom_site_aniso_U_12
Cl1 0.0669(8) 0.1237(13) 0.0930(9) 0.0063(8) -0.0135(7) -0.0463(8)
S1 0.0300(4) 0.0245(4) 0.0323(4) 0.0015(4) 0.0004(3) -0.0005(4)
F1 0.0917(16) 0.0276(11) 0.0545(12) -0.0034(9) 0.0050(13) -0.0006(12)
O1 0.0542(16) 0.088(2) 0.0458(14) 0.0011(14) -0.0028(13) 0.0253(15)
O2 0.0318(11) 0.0326(13) 0.0475(12) -0.0021(10) 0.0048(11) -0.0054(9)
O3 0.0422(13) 0.0344(14) 0.0394(12) 0.0073(10) -0.0049(11) 0.0045(11)
N1 0.0414(16) 0.063(2) 0.0407(15) 0.0021(14) 0.0041(15) 0.0012(15)
N2 0.0287(13) 0.0321(17) 0.0341(13) 0.0001(13) -0.0010(11) 0.0043(12)
C1 0.051(2) 0.049(2) 0.0344(17) -0.0049(17) 0.0007(17) 0.0064(18)
C2 0.070(3) 0.071(3) 0.039(2) 0.010(2) 0.004(2) 0.007(2)
C3 0.086(4) 0.089(4) 0.039(2) 0.008(2) -0.011(2) 0.010(3)
C4 0.068(3) 0.092(4) 0.053(2) -0.009(2) -0.027(2) -0.002(3)
C5 0.056(2) 0.063(3) 0.0452(19) -0.011(2) -0.0059(18) -0.008(3)
C6 0.050(2) 0.0380(19) 0.0321(15) -0.0069(16) -0.0053(14) -0.006(2)
C7 0.052(2) 0.0254(17) 0.0368(17) -0.0016(14) -0.0006(16) 0.0001(15)
C8 0.049(2) 0.047(2) 0.0370(17) -0.0088(16) 0.0029(16) 0.0114(18)
C9 0.056(3) 0.140(5) 0.069(3) 0.021(3) 0.011(3) -0.015(3)
C10 0.0350(15) 0.0300(19) 0.0319(14) 0.0003(13) -0.0014(13) -0.0011(14)
C11 0.0436(18) 0.0300(17) 0.0287(15) 0.0023(13) 0.0036(15) 0.0029(16)
C12 0.054(2) 0.037(2) 0.045(2) 0.0040(17) -0.0014(18) -0.0076(18)
C13 0.095(3) 0.038(2) 0.066(3) 0.008(2) -0.009(3) -0.023(3)
C14 0.130(5) 0.031(2) 0.066(3) 0.0120(19) -0.006(3) 0.004(3)
C15 0.093(4) 0.047(3) 0.062(3) 0.012(2) -0.004(3) 0.030(3)
C16 0.052(2) 0.042(2) 0.0434(19) 0.0000(16) -0.0008(17) 0.0116(17)
C17 0.0331(15) 0.0245(16) 0.0311(15) -0.0010(12) 0.0032(13) -0.0011(14)
C18 0.0333(17) 0.035(2) 0.0433(19) -0.0040(16) -0.0006(16) 0.0022(15)
C19 0.0407(19) 0.038(2) 0.058(2) -0.0148(17) -0.0007(18) -0.0087(17)
C20 0.051(2) 0.0269(18) 0.060(2) -0.0051(16) 0.010(2) -0.0019(17)
C21 0.0450(19) 0.033(2) 0.058(2) 0.0005(17) 0.0035(17) 0.0095(16)
C22 0.0334(16) 0.0331(19) 0.0415(17) -0.0023(16) 0.0004(15) 0.0000(14)
C23 0.078(3) 0.031(2) 0.144(5) -0.016(3) 0.001(4) -0.001(3)

loop_
_atom_type_symbol
_atom_type_description
_atom_type_scat_dispersion_real
_atom_type_scat_dispersion_imag
_atom_type_scat_source
C C 0.0033 0.0016 'International Tables Vol C Tables 4.2.6.8 and 6.1.1.4'
H H 0.0000 0.0000 'International Tables Vol C Tables 4.2.6.8 and 6.1.1.4'
Cl Cl 0.1484 0.1585 'International Tables Vol C Tables 4.2.6.8 and 6.1.1.4'
F F 0.0171 0.0103 'International Tables Vol C Tables 4.2.6.8 and 6.1.1.4'
N N 0.0061 0.0033 'International Tables Vol C Tables 4.2.6.8 and 6.1.1.4'
O O 0.0106 0.0060 'International Tables Vol C Tables 4.2.6.8 and 6.1.1.4'
S S 0.1246 0.1234 'International Tables Vol C Tables 4.2.6.8 and 6.1.1.4'

loop_
_geom_angle_atom_site_label_1
_geom_angle_atom_site_label_2
_geom_angle_atom_site_label_3
_geom_angle
O3 S1 O2 120.15(14)
O3 S1 N2 105.67(14)
O2 S1 N2 106.10(14)
O3 S1 C17 108.75(14)
O2 S1 C17 108.26(14)
N2 S1 C17 107.23(14)
C8 N1 C1 111.1(3)
C8 N1 C9 123.0(3)
C1 N1 C9 126.0(3)
C10 N2 S1 121.1(2)
C10 N2 H2 119(3)
S1 N2 H2 112(3)
C2 C1 C6 122.7(4)
C2 C1 N1 127.2(4)
C6 C1 N1 110.1(3)
C3 C2 C1 117.0(4)
C3 C2 H2A 121.5
C1 C2 H2A 121.5
C4 C3 C2 122.3(4)
C4 C3 H3 118.9
C2 C3 H3 118.9
C3 C4 C5 119.7(4)
C3 C4 H4 120.2
C5 C4 H4 120.2
C6 C5 C4 119.9(4)
C6 C5 Cl1 120.2(3)
C4 C5 Cl1 119.9(3)
C5 C6 C1 118.4(3)
C5 C6 C7 133.4(3)
C1 C6 C7 108.0(3)
F1 C7 C6 112.8(3)
F1 C7 C8 109.4(3)
C6 C7 C8 102.0(3)
F1 C7 C10 108.3(3)
C6 C7 C10 113.2(3)
C8 C7 C10 111.0(3)
O1 C8 N1 126.7(4)
O1 C8 C7 125.6(3)
N1 C8 C7 107.6(3)
N1 C9 H9A 109.5
N1 C9 H9B 109.5
H9A C9 H9B 109.5
N1 C9 H9C 109.5
H9A C9 H9C 109.5
H9B C9 H9C 109.5
N2 C10 C11 115.5(3)
N2 C10 C7 108.8(3)
C11 C10 C7 110.4(2)
N2 C10 H10 107.3
C11 C10 H10 107.3
C7 C10 H10 107.3
C12 C11 C16 118.9(3)
C12 C11 C10 121.8(3)
C16 C11 C10 119.2(3)
C13 C12 C11 119.8(4)
C13 C12 H12 120.1
C11 C12 H12 120.1
C14 C13 C12 121.0(4)
C14 C13 H13 119.5
C12 C13 H13 119.5
C13 C14 C15 119.7(4)
C13 C14 H14 120.2
C15 C14 H14 120.2
C14 C15 C16 120.6(4)
C14 C15 H15 119.7
C16 C15 H15 119.7
C15 C16 C11 120.0(4)
C15 C16 H16 120.0
C11 C16 H16 120.0
C22 C17 C18 120.7(3)
C22 C17 S1 120.4(2)
C18 C17 S1 118.7(2)
C19 C18 C17 118.9(3)
C19 C18 H18 120.6
C17 C18 H18 120.6
C18 C19 C20 121.7(3)
C18 C19 H19 119.1
C20 C19 H19 119.1
C21 C20 C19 117.6(3)
C21 C20 C23 121.2(4)
C19 C20 C23 121.2(4)
C22 C21 C20 122.4(3)
C22 C21 H21 118.8
C20 C21 H21 118.8
C21 C22 C17 118.7(3)
C21 C22 H22 120.6
C17 C22 H22 120.6
C20 C23 H23A 109.5
C20 C23 H23B 109.5
H23A C23 H23B 109.5
C20 C23 H23C 109.5
H23A C23 H23C 109.5
H23B C23 H23C 109.5

loop_
_geom_bond_atom_site_label_1
_geom_bond_atom_site_label_2
_geom_bond_distance
Cl1 C5 1.728(4)
S1 O3 1.429(2)
S1 O2 1.431(2)
S1 N2 1.627(3)
S1 C17 1.765(3)
F1 C7 1.392(4)
O1 C8 1.211(4)
N1 C8 1.355(5)
N1 C1 1.404(5)
N1 C9 1.445(5)
N2 C10 1.466(4)
N2 H2 0.80(4)
C1 C2 1.383(5)
C1 C6 1.389(5)
C2 C3 1.374(6)
C2 H2A 0.9300
C3 C4 1.368(7)
C3 H3 0.9300
C4 C5 1.393(6)
C4 H4 0.9300
C5 C6 1.378(5)
C6 C7 1.504(5)
C7 C8 1.543(5)
C7 C10 1.547(4)
C9 H9A 0.9600
C9 H9B 0.9600
C9 H9C 0.9600
C10 C11 1.520(4)
C10 H10 0.9800
C11 C12 1.388(5)
C11 C16 1.390(5)
C12 C13 1.377(6)
C12 H12 0.9300
C13 C14 1.361(7)
C13 H13 0.9300
C14 C15 1.373(7)
C14 H14 0.9300
C15 C16 1.374(6)
C15 H15 0.9300
C16 H16 0.9300
C17 C22 1.380(4)
C17 C18 1.391(5)
C18 C19 1.377(5)
C18 H18 0.9300
C19 C20 1.386(5)
C19 H19 0.9300
C20 C21 1.381(5)
C20 C23 1.509(5)
C21 C22 1.374(5)
C21 H21 0.9300
C22 H22 0.9300
C23 H23A 0.9600
C23 H23B 0.9600
C23 H23C 0.9600

loop_
_geom_torsion_atom_site_label_1
_geom_torsion_atom_site_label_2
_geom_torsion_atom_site_label_3
_geom_torsion_atom_site_label_4
_geom_torsion
O3 S1 N2 C10 -176.2(2)
O2 S1 N2 C10 -47.6(3)
C17 S1 N2 C10 67.9(3)
C8 N1 C1 C2 178.6(4)
C9 N1 C1 C2 -1.4(7)
C8 N1 C1 C6 -1.7(4)
C9 N1 C1 C6 178.3(4)
C6 C1 C2 C3 1.8(6)
N1 C1 C2 C3 -178.6(4)
C1 C2 C3 C4 -0.7(8)
C2 C3 C4 C5 0.1(8)
C3 C4 C5 C6 -0.4(7)
C3 C4 C5 Cl1 -179.0(4)
C4 C5 C6 C1 1.4(6)
Cl1 C5 C6 C1 -180.0(3)
C4 C5 C6 C7 -173.2(4)
Cl1 C5 C6 C7 5.4(7)
C2 C1 C6 C5 -2.1(6)
N1 C1 C6 C5 178.2(3)
C2 C1 C6 C7 173.8(4)
N1 C1 C6 C7 -5.9(4)
C5 C6 C7 F1 -57.6(6)
C1 C6 C7 F1 127.4(3)
C5 C6 C7 C8 -174.8(4)
C1 C6 C7 C8 10.2(4)
C5 C6 C7 C10 65.9(5)
C1 C6 C7 C10 -109.1(3)
C1 N1 C8 O1 -173.5(4)
C9 N1 C8 O1 6.5(6)
C1 N1 C8 C7 8.4(4)
C9 N1 C8 C7 -171.6(4)
F1 C7 C8 O1 51.0(5)
C6 C7 C8 O1 170.7(4)
C10 C7 C8 O1 -68.5(5)
F1 C7 C8 N1 -130.9(3)
C6 C7 C8 N1 -11.2(4)
C10 C7 C8 N1 109.6(3)
S1 N2 C10 C11 -77.7(3)
S1 N2 C10 C7 157.5(2)
F1 C7 C10 N2 -60.2(3)
C6 C7 C10 N2 173.9(3)
C8 C7 C10 N2 59.9(3)
F1 C7 C10 C11 172.1(3)
C6 C7 C10 C11 46.2(4)
C8 C7 C10 C11 -67.8(4)
N2 C10 C11 C12 -41.5(4)
C7 C10 C11 C12 82.4(4)
N2 C10 C11 C16 140.9(3)
C7 C10 C11 C16 -95.2(4)
C16 C11 C12 C13 -0.9(5)
C10 C11 C12 C13 -178.5(3)
C11 C12 C13 C14 0.6(6)
C12 C13 C14 C15 -0.2(7)
C13 C14 C15 C16 0.2(7)
C14 C15 C16 C11 -0.6(6)
C12 C11 C16 C15 0.9(5)
C10 C11 C16 C15 178.6(3)
O3 S1 C17 C22 153.8(2)
O2 S1 C17 C22 21.7(3)
N2 S1 C17 C22 -92.4(3)
O3 S1 C17 C18 -32.0(3)
O2 S1 C17 C18 -164.1(2)
N2 S1 C17 C18 81.9(3)
C22 C17 C18 C19 0.3(5)
S1 C17 C18 C19 -173.9(3)
C17 C18 C19 C20 0.4(5)
C18 C19 C20 C21 -1.1(6)
C18 C19 C20 C23 178.4(4)
C19 C20 C21 C22 1.2(6)
C23 C20 C21 C22 -178.3(4)
C20 C21 C22 C17 -0.5(5)
C18 C17 C22 C21 -0.2(5)
S1 C17 C22 C21 173.9(3)
